data_7704586
loop_
_publ_author_name
'Pham, Son Q. T.'
'Richardson, Christopher'
'Kelso, Celine'
'Willis, Anthony C.'
'Ralph, Stephen F.'

_publ_section_title
;
 The effect of isomerism and other structural variations on the
 G-quadruplex DNA-binding properties of some nickel Schiff base complexes.
;
_journal_issue 30
_journal_name_full 'Dalton transactions (Cambridge, England : 2003)'
_journal_page_first 10360
_journal_page_last 10379
_journal_paper_doi 10.1039/d0dt01370f
_journal_volume 49
_journal_year 2020
_chemical_absolute_configuration ad
_chemical_formula_moiety 'C33 H33 N3 Ni O3'
_chemical_formula_sum 'C33 H33 N3 Ni O3'
_chemical_formula_weight 578.33
_chemical_name_systematic N-(4-((1-(2-ethyl)piperidine)oxy)benzophenylidene)-N'-(naphthalidine)ethylenediaminenickel(II)
_space_group_crystal_system monoclinic
_space_group_IT_number 4
_space_group_name_Hall 'P 2yb'
_space_group_name_H-M_alt 'P 1 21 1'
_atom_sites_solution_hydrogens geom
_atom_sites_solution_primary dual
_audit_creation_date 2020-02-17
_audit_creation_method
;
Olex2 1.2
(compiled 2018.05.29 svn.r3508 for OlexSys, GUI svn.r5506)
;
_audit_update_record
;
2020-02-18 deposited with the CCDC.	2020-06-02 downloaded from the CCDC.
;
_cell_angle_alpha 90
_cell_angle_beta 99.5135(16)
_cell_angle_gamma 90
_cell_formula_units_Z 4
_cell_length_a 18.9200(4)
_cell_length_b 7.61382(12)
_cell_length_c 19.7486(3)
_cell_measurement_reflns_used 29870
_cell_measurement_temperature 150.00(10)
_cell_measurement_theta_max 30.5700
_cell_measurement_theta_min 1.7240
_cell_volume 2805.73(9)
_computing_cell_refinement 'CrysAlisPro 1.171.40.48a (Rigaku OD, 2019)'
_computing_data_collection 'CrysAlisPro 1.171.40.48a (Rigaku OD, 2019)'
_computing_data_reduction 'CrysAlisPro 1.171.40.48a (Rigaku OD, 2019)'
_computing_molecular_graphics 'Olex2 (Dolomanov et al., 2009)'
_computing_publication_material 'Olex2 (Dolomanov et al., 2009)'
_computing_structure_refinement 'ShelXL (Sheldrick, 2015)'
_computing_structure_solution 'ShelXT (Sheldrick, 2015)'
_diffrn_ambient_environment N~2~
_diffrn_ambient_temperature 150.00(10)
_diffrn_detector 'HyPix Bantam HPC'
_diffrn_detector_area_resol_mean 10.0000
_diffrn_measured_fraction_theta_full 0.998
_diffrn_measured_fraction_theta_max 0.995
_diffrn_measurement_details
;
List of Runs (angles in degrees, time in seconds):

  # Type    Start    End  Width  t~exp~   \w     \q     \k     \f   Frames
#--------------------------------------------------------------------------
  1  \w    -74.00 110.00   0.50    8.50    --   20.00  54.00 -97.68  368
  2  \w    -74.00 110.00   0.50    8.50    --   20.00  54.00 -62.93  368
  3  \w    -74.00 110.00   0.50    8.50    --   20.00  54.00 -55.68  368
  4  \w    -74.00 110.00   0.50    8.50    --   20.00  54.00 -55.68  368
  5  \w    -74.00 109.50   0.50    8.50    --   20.00  54.00-133.48  367
  6  \w    -74.00 109.50   0.50    8.50    --   20.00  54.00 164.70  367
  7  \w    -74.00 110.00   0.50    8.50    --   20.00  54.00-120.00  368
  8  \w     60.00 110.00   0.50    8.50    --   20.00  54.00-120.00  100
  9  \w    -69.00  48.00   0.50    8.50    --   20.00  54.00 -80.48  234
 10  \w     85.00 110.00   0.50    8.50    --   20.00  54.00 -80.48   50
 11  \w    -63.00  45.00   0.50    8.50    --   20.00  54.00  30.00  216
 12  \w     51.00  77.00   0.50    8.50    --   20.00  54.00  30.00   52
;
_diffrn_measurement_device 'two-circle diffractometer'
_diffrn_measurement_device_type 'XtaLAB Mini II'
_diffrn_measurement_method '\w scans'
_diffrn_orient_matrix_type 'CrysAlisPro convention (1999,Acta A55,543-557)'
_diffrn_orient_matrix_UB_11 0.0363243000
_diffrn_orient_matrix_UB_12 -0.0194346000
_diffrn_orient_matrix_UB_13 -0.0017386000
_diffrn_orient_matrix_UB_21 -0.0072291000
_diffrn_orient_matrix_UB_22 0.0097036000
_diffrn_orient_matrix_UB_23 -0.0361806000
_diffrn_orient_matrix_UB_31 0.0085794000
_diffrn_orient_matrix_UB_32 0.0906426000
_diffrn_orient_matrix_UB_33 0.0035141000
_diffrn_radiation_monochromator graphite
_diffrn_radiation_probe x-ray
_diffrn_radiation_type MoK\a
_diffrn_radiation_wavelength 0.71073
_diffrn_reflns_av_R_equivalents 0.0266
_diffrn_reflns_av_unetI/netI 0.0229
_diffrn_reflns_Laue_measured_fraction_full 0.998
_diffrn_reflns_Laue_measured_fraction_max 0.995
_diffrn_reflns_limit_h_max 25
_diffrn_reflns_limit_h_min -25
_diffrn_reflns_limit_k_max 10
_diffrn_reflns_limit_k_min -10
_diffrn_reflns_limit_l_max 25
_diffrn_reflns_limit_l_min -26
_diffrn_reflns_number 73796
_diffrn_reflns_point_group_measured_fraction_full 0.998
_diffrn_reflns_point_group_measured_fraction_max 0.990
_diffrn_reflns_theta_full 25.242
_diffrn_reflns_theta_max 28.697
_diffrn_reflns_theta_min 2.091
_diffrn_source 'fine-focus sealed X-ray tube'
_diffrn_source_type 'Rigaku (Mo) X-ray Source'
_exptl_absorpt_coefficient_mu 0.731
_exptl_absorpt_correction_T_max 1.00000
_exptl_absorpt_correction_T_min 0.88653
_exptl_absorpt_correction_type multi-scan
_exptl_absorpt_process_details
;
CrysAlisPro 1.171.40.48a (Rigaku Oxford Diffraction, 2019)
Empirical absorption correction using spherical harmonics,
 implemented in SCALE3 ABSPACK scaling algorithm.
;
_exptl_crystal_colour 'clear red'
_exptl_crystal_colour_lustre clear
_exptl_crystal_colour_primary red
_exptl_crystal_density_diffrn 1.369
_exptl_crystal_description block
_exptl_crystal_F_000 1216
_exptl_crystal_recrystallization_method 'from DCM/MeOH'
_exptl_crystal_size_max 0.4
_exptl_crystal_size_mid 0.25
_exptl_crystal_size_min 0.13
_refine_diff_density_max 0.536
_refine_diff_density_min -0.303
_refine_diff_density_rms 0.049
_refine_ls_abs_structure_details
;
 Flack x determined using 5621 quotients [(I+)-(I-)]/[(I+)+(I-)]
 (Parsons, Flack and Wagner, Acta Cryst. B69 (2013) 249-259).
;
_refine_ls_abs_structure_Flack -0.011(5)
_refine_ls_extinction_method none
_refine_ls_goodness_of_fit_ref 1.031
_refine_ls_hydrogen_treatment constr
_refine_ls_matrix_type full
_refine_ls_number_parameters 721
_refine_ls_number_reflns 14383
_refine_ls_number_restraints 1
_refine_ls_restrained_S_all 1.031
_refine_ls_R_factor_all 0.0357
_refine_ls_R_factor_gt 0.0307
_refine_ls_shift/su_max 0.002
_refine_ls_shift/su_mean 0.000
_refine_ls_structure_factor_coef Fsqd
_refine_ls_weighting_details 'w=1/[\s^2^(Fo^2^)+(0.0455P)^2^+0.7377P] where P=(Fo^2^+2Fc^2^)/3'
_refine_ls_weighting_scheme calc
_refine_ls_wR_factor_gt 0.0783
_refine_ls_wR_factor_ref 0.0810
_reflns_Friedel_coverage 0.855
_reflns_Friedel_fraction_full 0.999
_reflns_Friedel_fraction_max 0.985
_reflns_number_gt 13184
_reflns_number_total 14383
_reflns_threshold_expression 'I > 2\s(I)'
_cod_data_source_file d0dt01370f2.cif
_cod_data_source_block cmpd16_exp_134_tsb
_cod_depositor_comments
;Adding full bibliography for 7704580--7704587.cif.

 Adding full bibliography for 7704580--7704587.cif.
;
_cod_original_cell_volume 2805.73(8)
_cod_database_code 7704586
_shelx_shelxl_version_number 2017/1
_chemical_oxdiff_formula C33H33N3Ni1O3
_chemical_oxdiff_usercomment 'TSB 27 from DCM/MeOH'
_shelx_space_group_comment
;
The symmetry employed for this shelxl refinement is uniquely defined
by the following loop, which should always be used as a source of
symmetry information in preference to the above space-group names.
They are only intended as comments.
;
_shelx_estimated_absorpt_t_max 0.911
_shelx_estimated_absorpt_t_min 0.759
_reflns_odcompleteness_completeness 99.53
_reflns_odcompleteness_iscentric 1
_reflns_odcompleteness_theta 28.64
_olex2_refinement_description
;
1. Fixed Uiso
 At 1.2 times of:
  All C(H) groups, All C(H,H) groups
2.a Secondary CH2 refined with riding coordinates:
 C1(H1A,H1B), C26(H26A,H26B), C27(H27A,H27B), C28(H28A,H28B), C29(H29A,H29B),
 C30(H30A,H30B), C31(H31A,H31B), C32(H32A,H32B), C33(H33A,H33B), C1A(H1AA,H1AB),
  C26A(H26C,H26D), C27A(H27C,H27D), C28A(H28C,H28D), C29A(H29C,H29D), C30A(H30C,
 H30D), C31A(H31C,H31D), C32A(H32C,H32D), C33A(H33C,H33D)
2.b Aromatic/amide H refined with riding coordinates:
 C2(H2), C5(H5), C6(H6), C7(H7), C8(H8), C10(H10), C11(H11), C14(H14),
 C16(H16), C17(H17), C21(H21), C22(H22), C23(H23), C24(H24), C25(H25), C2A(H2A),
  C5A(H5A), C6A(H6A), C7A(H7A), C8A(H8A), C10A(H10A), C11A(H11A), C14A(H14A),
 C16A(H16A), C17A(H17A), C21A(H21A), C22A(H22A), C23A(H23A), C24A(H24A),
 C25A(H25A)
;
_olex2_exptl_crystal_mounting_method 'Mitegen mount + Paratone'
_olex2_submission_special_instructions 'No special instructions were received'
_oxdiff_exptl_absorpt_empirical_details
;
Empirical correction (ABSPACK) includes:
- Absorption correction using spherical harmonics
- Frame scaling
;
_oxdiff_exptl_absorpt_empirical_full_max 1.097
_oxdiff_exptl_absorpt_empirical_full_min 0.943

loop_
_space_group_symop_operation_xyz
'x, y, z'
'-x, y+1/2, -z'

loop_
_atom_site_label
_atom_site_type_symbol
_atom_site_fract_x
_atom_site_fract_y
_atom_site_fract_z
_atom_site_U_iso_or_equiv
_atom_site_adp_type
_atom_site_occupancy
_atom_site_site_symmetry_order
_atom_site_calc_flag
_atom_site_refinement_flags_posn
_atom_site_refinement_flags_adp
_atom_site_refinement_flags_occupancy
_atom_site_disorder_assembly
_atom_site_disorder_group
Ni1 Ni 0.25443(2) 1.44663(4) 0.56421(2) 0.01956(7) Uani 1 1 d . . . . .
O1 O 0.32883(9) 1.4975(2) 0.51679(9) 0.0233(4) Uani 1 1 d . . . . .
O2 O 0.32446(9) 1.3546(2) 0.63029(9) 0.0248(4) Uani 1 1 d . . . . .
O3 O 0.43617(11) 1.1639(3) 0.85228(10) 0.0347(5) Uani 1 1 d . . . . .
N1 N 0.18682(11) 1.5559(3) 0.49971(11) 0.0216(4) Uani 1 1 d . . . . .
N2 N 0.17885(11) 1.3755(3) 0.60764(11) 0.0222(4) Uani 1 1 d . . . . .
N3 N 0.58816(14) 1.0206(4) 0.90603(13) 0.0410(6) Uani 1 1 d . . . . .
C1 C 0.11754(14) 1.5777(4) 0.52401(14) 0.0256(5) Uani 1 1 d . . . . .
H1A H 0.078744 1.589469 0.485483 0.031 Uiso 1 1 calc R . . . .
H1B H 0.118351 1.681180 0.552798 0.031 Uiso 1 1 calc R . . . .
C2 C 0.19451(14) 1.6219(3) 0.44102(13) 0.0238(5) Uani 1 1 d . . . . .
H2 H 0.154828 1.675474 0.415112 0.029 Uiso 1 1 calc R . . . .
C3 C 0.25988(13) 1.6185(3) 0.41287(13) 0.0212(5) Uani 1 1 d . . . . .
C4 C 0.26072(14) 1.6786(3) 0.34337(12) 0.0222(5) Uani 1 1 d . . . . .
C5 C 0.20033(15) 1.7550(3) 0.30148(14) 0.0271(5) Uani 1 1 d . . . . .
H5 H 0.158408 1.772002 0.319439 0.033 Uiso 1 1 calc R . . . .
C6 C 0.20261(16) 1.8047(4) 0.23433(14) 0.0316(6) Uani 1 1 d . . . . .
H6 H 0.162415 1.854846 0.207935 0.038 Uiso 1 1 calc R . . . .
C7 C 0.26530(17) 1.7797(4) 0.20581(15) 0.0369(7) Uani 1 1 d . . . . .
H7 H 0.266335 1.811351 0.160500 0.044 Uiso 1 1 calc R . . . .
C8 C 0.32459(16) 1.7088(4) 0.24510(14) 0.0337(6) Uani 1 1 d . . . . .
H8 H 0.365922 1.692642 0.226070 0.040 Uiso 1 1 calc R . . . .
C9 C 0.32451(14) 1.6592(3) 0.31421(13) 0.0260(5) Uani 1 1 d . . . . .
C10 C 0.38724(15) 1.5908(4) 0.35633(14) 0.0297(6) Uani 1 1 d . . . . .
H10 H 0.429178 1.579002 0.337926 0.036 Uiso 1 1 calc R . . . .
C11 C 0.38710(14) 1.5426(4) 0.42275(14) 0.0276(5) Uani 1 1 d . . . . .
H11 H 0.429335 1.502236 0.449012 0.033 Uiso 1 1 calc R . . . .
C12 C 0.32349(13) 1.5524(3) 0.45312(13) 0.0222(5) Uani 1 1 d . . . . .
C13 C 0.31663(14) 1.2918(3) 0.69066(13) 0.0222(5) Uani 1 1 d . . . . .
C14 C 0.38013(14) 1.2612(3) 0.73845(13) 0.0251(5) Uani 1 1 d . . . . .
H14 H 0.424378 1.288541 0.726515 0.030 Uiso 1 1 calc R . . . .
C15 C 0.37711(14) 1.1912(4) 0.80253(13) 0.0261(5) Uani 1 1 d . . . . .
C16 C 0.31095(15) 1.1415(4) 0.82085(13) 0.0271(5) Uani 1 1 d . . . . .
H16 H 0.309290 1.089158 0.863117 0.032 Uiso 1 1 calc R . . . .
C17 C 0.24923(15) 1.1715(3) 0.77539(13) 0.0264(5) Uani 1 1 d . . . . .
H17 H 0.205731 1.138178 0.787566 0.032 Uiso 1 1 calc R . . . .
C18 C 0.24905(14) 1.2515(3) 0.71028(13) 0.0226(5) Uani 1 1 d . . . . .
C19 C 0.18205(13) 1.2898(3) 0.66566(13) 0.0221(5) Uani 1 1 d . . . . .
C20 C 0.11299(14) 1.2281(3) 0.68650(14) 0.0268(5) Uani 1 1 d . . . . .
C21 C 0.08532(16) 1.3108(4) 0.73962(15) 0.0348(6) Uani 1 1 d . . . . .
H21 H 0.109884 1.404163 0.763119 0.042 Uiso 1 1 calc R . . . .
C22 C 0.02095(19) 1.2534(5) 0.75734(19) 0.0469(9) Uani 1 1 d . . . . .
H22 H 0.002573 1.308247 0.792764 0.056 Uiso 1 1 calc R . . . .
C23 C -0.01571(18) 1.1150(5) 0.7223(2) 0.0502(10) Uani 1 1 d . . . . .
H23 H -0.058525 1.076429 0.734524 0.060 Uiso 1 1 calc R . . . .
C24 C 0.01114(17) 1.0330(4) 0.6689(2) 0.0462(9) Uani 1 1 d . . . . .
H24 H -0.014041 0.940758 0.645267 0.055 Uiso 1 1 calc R . . . .
C25 C 0.07570(15) 1.0887(4) 0.65080(16) 0.0334(6) Uani 1 1 d . . . . .
H25 H 0.093812 1.033695 0.615274 0.040 Uiso 1 1 calc R . . . .
C26 C 0.10812(13) 1.4127(3) 0.56483(13) 0.0261(5) Uani 1 1 d . . . . .
H26A H 0.071982 1.431000 0.593704 0.031 Uiso 1 1 calc R . . . .
H26B H 0.093359 1.315121 0.534148 0.031 Uiso 1 1 calc R . . . .
C27 C 0.50240(16) 1.2384(4) 0.84059(15) 0.0357(7) Uani 1 1 d . . . . .
H27A H 0.496962 1.364156 0.833914 0.043 Uiso 1 1 calc R . . . .
H27B H 0.515870 1.188072 0.799423 0.043 Uiso 1 1 calc R . . . .
C28 C 0.56065(17) 1.2013(5) 0.90193(15) 0.0397(7) Uani 1 1 d . . . . .
H28A H 0.600323 1.280896 0.900177 0.048 Uiso 1 1 calc R . . . .
H28B H 0.541738 1.226798 0.943623 0.048 Uiso 1 1 calc R . . . .
C29 C 0.5405(2) 0.8996(6) 0.9345(2) 0.0628(12) Uani 1 1 d . . . . .
H29A H 0.493119 0.904030 0.906871 0.075 Uiso 1 1 calc R . . . .
H29B H 0.536350 0.936117 0.980768 0.075 Uiso 1 1 calc R . . . .
C30 C 0.5691(3) 0.7100(7) 0.9361(3) 0.0743(14) Uani 1 1 d . . . . .
H30A H 0.537515 0.633307 0.956556 0.089 Uiso 1 1 calc R . . . .
H30B H 0.569713 0.670043 0.889558 0.089 Uiso 1 1 calc R . . . .
C31 C 0.6445(3) 0.7004(9) 0.9774(2) 0.097(2) Uani 1 1 d . . . . .
H31A H 0.663608 0.582886 0.974684 0.116 Uiso 1 1 calc R . . . .
H31B H 0.643219 0.726714 1.025226 0.116 Uiso 1 1 calc R . . . .
C32 C 0.6925(3) 0.8330(8) 0.9485(3) 0.0881(18) Uani 1 1 d . . . . .
H32A H 0.739652 0.833296 0.976589 0.106 Uiso 1 1 calc R . . . .
H32B H 0.697750 0.799031 0.902262 0.106 Uiso 1 1 calc R . . . .
C33 C 0.6602(2) 1.0167(7) 0.9474(2) 0.0675(13) Uani 1 1 d . . . . .
H33A H 0.657550 1.053215 0.993968 0.081 Uiso 1 1 calc R . . . .
H33B H 0.690937 1.098832 0.928444 0.081 Uiso 1 1 calc R . . . .
Ni1A Ni 0.26236(2) 0.95350(4) 0.55999(2) 0.02083(7) Uani 1 1 d . . . . .
O1A O 0.17156(10) 1.0016(2) 0.51254(9) 0.0258(4) Uani 1 1 d . . . . .
O2A O 0.21486(10) 0.8565(3) 0.62473(9) 0.0268(4) Uani 1 1 d . . . . .
O3A O 0.16668(13) 0.6506(3) 0.83397(11) 0.0403(5) Uani 1 1 d . . . . .
N1A N 0.30724(11) 1.0636(3) 0.49521(11) 0.0232(4) Uani 1 1 d . . . . .
N2A N 0.35304(11) 0.8848(3) 0.60409(11) 0.0232(4) Uani 1 1 d . . . . .
N3A N 0.09840(19) 0.7542(4) 0.96246(14) 0.0491(7) Uani 1 1 d . . . . .
C1A C 0.38474(14) 1.0857(4) 0.51980(14) 0.0263(5) Uani 1 1 d . . . . .
H1AA H 0.393554 1.189775 0.548254 0.032 Uiso 1 1 calc R . . . .
H1AB H 0.410330 1.097141 0.481323 0.032 Uiso 1 1 calc R . . . .
C2A C 0.27896(14) 1.1270(3) 0.43590(13) 0.0240(5) Uani 1 1 d . . . . .
H2A H 0.309448 1.179684 0.409505 0.029 Uiso 1 1 calc R . . . .
C3A C 0.20370(14) 1.1215(3) 0.40811(13) 0.0225(5) Uani 1 1 d . . . . .
C4A C 0.17820(14) 1.1793(3) 0.33843(13) 0.0251(5) Uani 1 1 d . . . . .
C5A C 0.22274(17) 1.2556(4) 0.29534(14) 0.0306(6) Uani 1 1 d . . . . .
H5A H 0.271035 1.273196 0.312416 0.037 Uiso 1 1 calc R . . . .
C6A C 0.19621(19) 1.3044(4) 0.22861(15) 0.0365(7) Uani 1 1 d . . . . .
H6A H 0.226684 1.355455 0.201794 0.044 Uiso 1 1 calc R . . . .
C7A C 0.12364(19) 1.2779(4) 0.20074(15) 0.0389(7) Uani 1 1 d . . . . .
H7A H 0.106357 1.308290 0.155412 0.047 Uiso 1 1 calc R . . . .
C8A C 0.07864(17) 1.2067(4) 0.24124(14) 0.0352(6) Uani 1 1 d . . . . .
H8A H 0.030566 1.189787 0.223066 0.042 Uiso 1 1 calc R . . . .
C9A C 0.10414(16) 1.1585(3) 0.31029(14) 0.0289(6) Uani 1 1 d . . . . .
C10A C 0.05658(15) 1.0904(4) 0.35301(15) 0.0317(6) Uani 1 1 d . . . . .
H10A H 0.008235 1.077727 0.335012 0.038 Uiso 1 1 calc R . . . .
C11A C 0.08028(15) 1.0438(4) 0.41942(15) 0.0296(6) Uani 1 1 d . . . . .
H11A H 0.047616 1.003328 0.446220 0.036 Uiso 1 1 calc R . . . .
C12A C 0.15495(14) 1.0559(3) 0.44895(13) 0.0232(5) Uani 1 1 d . . . . .
C13A C 0.24274(15) 0.7924(3) 0.68461(13) 0.0249(5) Uani 1 1 d . . . . .
C14A C 0.19506(16) 0.7505(3) 0.73028(14) 0.0290(6) Uani 1 1 d . . . . .
H14A H 0.146239 0.769985 0.716771 0.035 Uiso 1 1 calc R . . . .
C15A C 0.21958(16) 0.6811(4) 0.79482(14) 0.0311(6) Uani 1 1 d . . . . .
C16A C 0.29248(17) 0.6458(4) 0.81631(14) 0.0329(6) Uani 1 1 d . . . . .
H16A H 0.308765 0.598133 0.859424 0.039 Uiso 1 1 calc R . . . .
C17A C 0.33951(16) 0.6837(4) 0.77190(14) 0.0303(6) Uani 1 1 d . . . . .
H17A H 0.387816 0.658248 0.785749 0.036 Uiso 1 1 calc R . . . .
C18A C 0.31776(15) 0.7597(3) 0.70595(13) 0.0251(5) Uani 1 1 d . . . . .
C19A C 0.36969(14) 0.7985(3) 0.66192(13) 0.0236(5) Uani 1 1 d . . . . .
C20A C 0.44573(14) 0.7345(3) 0.68226(14) 0.0266(5) Uani 1 1 d . . . . .
C21A C 0.49253(17) 0.8169(4) 0.73438(15) 0.0355(6) Uani 1 1 d . . . . .
H21A H 0.476551 0.909994 0.758328 0.043 Uiso 1 1 calc R . . . .
C22A C 0.56349(18) 0.7599(5) 0.75079(18) 0.0442(8) Uani 1 1 d . . . . .
H22A H 0.594960 0.816453 0.785069 0.053 Uiso 1 1 calc R . . . .
C23A C 0.58700(17) 0.6188(5) 0.71589(19) 0.0459(8) Uani 1 1 d . . . . .
H23A H 0.634146 0.580399 0.727057 0.055 Uiso 1 1 calc R . . . .
C24A C 0.54013(17) 0.5347(4) 0.66423(18) 0.0398(7) Uani 1 1 d . . . . .
H24A H 0.556098 0.440228 0.641026 0.048 Uiso 1 1 calc R . . . .
C25A C 0.46921(15) 0.5917(4) 0.64706(15) 0.0306(6) Uani 1 1 d . . . . .
H25A H 0.437889 0.535342 0.612600 0.037 Uiso 1 1 calc R . . . .
C26A C 0.40901(13) 0.9224(4) 0.56117(13) 0.0263(5) Uani 1 1 d . . . . .
H26C H 0.413691 0.824335 0.530869 0.032 Uiso 1 1 calc R . . . .
H26D H 0.454981 0.942543 0.590014 0.032 Uiso 1 1 calc R . . . .
C27A C 0.1861(2) 0.5821(5) 0.90182(16) 0.0460(8) Uani 1 1 d . . . . .
H27C H 0.223691 0.653095 0.927744 0.055 Uiso 1 1 calc R . . . .
H27D H 0.203549 0.462724 0.900018 0.055 Uiso 1 1 calc R . . . .
C28A C 0.1200(2) 0.5855(5) 0.93590(19) 0.0537(10) Uani 1 1 d . . . . .
H28C H 0.080021 0.542066 0.902970 0.064 Uiso 1 1 calc R . . . .
H28D H 0.127476 0.502826 0.973785 0.064 Uiso 1 1 calc R . . . .
C29A C 0.1455(3) 0.8135(6) 1.0216(2) 0.0702(14) Uani 1 1 d . . . . .
H29C H 0.190590 0.849263 1.008560 0.084 Uiso 1 1 calc R . . . .
H29D H 0.155206 0.717765 1.054201 0.084 Uiso 1 1 calc R . . . .
C30A C 0.1133(3) 0.9690(6) 1.05590(19) 0.0746(14) Uani 1 1 d . . . . .
H30C H 0.071314 0.929856 1.074055 0.089 Uiso 1 1 calc R . . . .
H30D H 0.148028 1.012352 1.093859 0.089 Uiso 1 1 calc R . . . .
C31A C 0.0925(3) 1.1150(5) 1.0047(2) 0.0640(12) Uani 1 1 d . . . . .
H31C H 0.135263 1.165806 0.991688 0.077 Uiso 1 1 calc R . . . .
H31D H 0.067650 1.206520 1.025667 0.077 Uiso 1 1 calc R . . . .
C32A C 0.0444(3) 1.0457(6) 0.9416(2) 0.0692(13) Uani 1 1 d . . . . .
H32C H 0.034544 1.138470 0.907711 0.083 Uiso 1 1 calc R . . . .
H32D H -0.000764 1.007373 0.953717 0.083 Uiso 1 1 calc R . . . .
C33A C 0.0811(2) 0.8904(5) 0.91118(18) 0.0551(10) Uani 1 1 d . . . . .
H33C H 0.049361 0.843557 0.871704 0.066 Uiso 1 1 calc R . . . .
H33D H 0.124556 0.930673 0.896029 0.066 Uiso 1 1 calc R . . . .

loop_
_atom_site_aniso_label
_atom_site_aniso_U_11
_atom_site_aniso_U_22
_atom_site_aniso_U_33
_atom_site_aniso_U_23
_atom_site_aniso_U_13
_atom_site_aniso_U_12
Ni1 0.01476(13) 0.02192(14) 0.02217(13) -0.00093(13) 0.00359(10) 0.00002(14)
O1 0.0173(8) 0.0280(9) 0.0250(8) 0.0021(6) 0.0041(7) -0.0011(6)
O2 0.0173(9) 0.0320(10) 0.0251(9) 0.0030(7) 0.0040(7) 0.0011(7)
O3 0.0234(10) 0.0493(13) 0.0301(9) 0.0085(8) 0.0004(8) -0.0004(9)
N1 0.0171(10) 0.0226(10) 0.0253(10) -0.0029(8) 0.0044(8) 0.0012(8)
N2 0.0168(10) 0.0237(9) 0.0265(10) -0.0018(8) 0.0048(8) 0.0000(8)
N3 0.0284(14) 0.0593(17) 0.0335(13) 0.0078(11) -0.0001(11) 0.0062(12)
C1 0.0169(12) 0.0307(12) 0.0302(12) 0.0011(10) 0.0062(10) 0.0048(10)
C2 0.0191(12) 0.0224(11) 0.0290(12) -0.0017(10) 0.0021(10) 0.0019(9)
C3 0.0188(12) 0.0198(11) 0.0258(11) -0.0018(9) 0.0058(9) -0.0007(9)
C4 0.0235(12) 0.0197(11) 0.0240(11) -0.0028(9) 0.0055(9) -0.0036(9)
C5 0.0265(14) 0.0260(12) 0.0286(13) -0.0014(10) 0.0041(10) 0.0005(10)
C6 0.0326(15) 0.0323(14) 0.0287(13) 0.0030(11) 0.0017(11) 0.0028(11)
C7 0.0422(18) 0.0429(16) 0.0266(13) 0.0045(12) 0.0086(12) -0.0008(14)
C8 0.0329(15) 0.0396(15) 0.0312(13) 0.0016(12) 0.0129(11) 0.0001(13)
C9 0.0246(13) 0.0272(13) 0.0273(12) -0.0008(9) 0.0076(10) -0.0012(10)
C10 0.0235(14) 0.0338(14) 0.0341(14) -0.0005(11) 0.0115(11) -0.0001(11)
C11 0.0188(12) 0.0308(14) 0.0336(13) 0.0032(10) 0.0059(10) 0.0013(10)
C12 0.0189(12) 0.0206(11) 0.0278(12) -0.0021(9) 0.0057(9) -0.0002(9)
C13 0.0222(12) 0.0202(11) 0.0248(11) -0.0018(9) 0.0050(9) 0.0005(9)
C14 0.0192(12) 0.0270(12) 0.0296(12) -0.0003(10) 0.0053(10) -0.0005(9)
C15 0.0243(13) 0.0260(11) 0.0271(11) -0.0013(11) 0.0020(10) 0.0016(11)
C16 0.0284(14) 0.0285(12) 0.0242(12) 0.0027(10) 0.0041(10) 0.0005(11)
C17 0.0240(13) 0.0273(14) 0.0291(12) 0.0005(10) 0.0085(10) -0.0020(10)
C18 0.0207(12) 0.0211(11) 0.0268(12) -0.0034(9) 0.0063(10) -0.0015(9)
C19 0.0180(12) 0.0217(11) 0.0274(12) -0.0015(9) 0.0056(9) -0.0005(9)
C20 0.0195(12) 0.0289(14) 0.0326(13) 0.0073(10) 0.0063(10) 0.0011(10)
C21 0.0318(16) 0.0371(15) 0.0386(15) 0.0079(12) 0.0148(12) 0.0059(12)
C22 0.0390(19) 0.050(2) 0.058(2) 0.0243(16) 0.0288(16) 0.0160(15)
C23 0.0258(16) 0.047(2) 0.082(3) 0.0344(19) 0.0234(17) 0.0068(14)
C24 0.0253(16) 0.0347(16) 0.077(2) 0.0187(16) 0.0053(16) -0.0064(12)
C25 0.0221(14) 0.0297(14) 0.0482(17) 0.0066(12) 0.0047(12) -0.0010(11)
C26 0.0158(11) 0.0322(15) 0.0305(12) 0.0017(10) 0.0043(9) 0.0007(9)
C27 0.0292(15) 0.0440(18) 0.0329(14) 0.0039(12) 0.0017(11) -0.0028(12)
C28 0.0316(16) 0.0516(17) 0.0337(14) 0.0001(15) -0.0009(12) -0.0013(15)
C29 0.064(3) 0.063(3) 0.068(2) 0.027(2) 0.031(2) 0.018(2)
C30 0.088(3) 0.060(3) 0.083(3) 0.034(3) 0.038(3) 0.022(3)
C31 0.141(5) 0.102(4) 0.049(2) 0.030(3) 0.019(3) 0.072(4)
C32 0.065(3) 0.114(5) 0.076(3) 0.000(3) -0.015(3) 0.046(3)
C33 0.047(2) 0.098(4) 0.051(2) 0.000(2) -0.0129(18) 0.021(2)
Ni1A 0.01701(14) 0.02272(14) 0.02293(13) -0.00156(13) 0.00381(10) -0.00107(14)
O1A 0.0205(9) 0.0309(9) 0.0266(9) 0.0015(7) 0.0053(7) -0.0001(7)
O2A 0.0218(9) 0.0331(10) 0.0263(9) 0.0018(7) 0.0058(7) -0.0014(8)
O3A 0.0482(14) 0.0443(12) 0.0324(10) 0.0045(9) 0.0178(10) -0.0028(10)
N1A 0.0195(11) 0.0232(10) 0.0272(10) -0.0035(8) 0.0049(8) -0.0023(8)
N2A 0.0184(10) 0.0249(9) 0.0263(10) -0.0037(8) 0.0041(8) -0.0015(8)
N3A 0.073(2) 0.0410(16) 0.0349(14) -0.0003(11) 0.0144(14) 0.0051(14)
C1A 0.0188(12) 0.0292(13) 0.0309(13) -0.0004(10) 0.0041(10) -0.0039(10)
C2A 0.0238(13) 0.0208(11) 0.0289(12) -0.0040(9) 0.0089(10) -0.0024(9)
C3A 0.0226(12) 0.0201(11) 0.0252(11) -0.0023(9) 0.0046(9) 0.0014(9)
C4A 0.0302(14) 0.0191(12) 0.0260(11) -0.0048(9) 0.0044(10) 0.0033(10)
C5A 0.0352(16) 0.0271(13) 0.0299(13) -0.0015(10) 0.0060(11) 0.0018(11)
C6A 0.052(2) 0.0310(15) 0.0284(13) 0.0008(11) 0.0124(13) 0.0045(13)
C7A 0.054(2) 0.0347(15) 0.0272(13) -0.0016(12) 0.0033(13) 0.0096(14)
C8A 0.0387(16) 0.0324(13) 0.0311(13) -0.0031(12) -0.0044(11) 0.0075(13)
C9A 0.0316(15) 0.0242(13) 0.0296(13) -0.0037(9) 0.0016(11) 0.0037(10)
C10A 0.0210(13) 0.0336(14) 0.0385(15) -0.0013(11) -0.0013(11) -0.0001(11)
C11A 0.0204(13) 0.0309(14) 0.0374(14) 0.0021(11) 0.0039(11) -0.0012(10)
C12A 0.0197(12) 0.0216(11) 0.0278(12) -0.0025(9) 0.0022(10) 0.0002(9)
C13A 0.0267(13) 0.0204(12) 0.0280(12) -0.0036(9) 0.0058(10) -0.0013(10)
C14A 0.0289(14) 0.0280(13) 0.0316(13) -0.0012(10) 0.0095(11) -0.0009(10)
C15A 0.0395(16) 0.0266(13) 0.0294(12) -0.0032(11) 0.0124(11) -0.0022(12)
C16A 0.0443(18) 0.0280(13) 0.0266(13) 0.0031(10) 0.0063(12) 0.0019(12)
C17A 0.0316(14) 0.0273(13) 0.0309(13) -0.0002(11) 0.0018(11) 0.0026(11)
C18A 0.0269(13) 0.0206(11) 0.0277(12) -0.0034(9) 0.0044(10) 0.0006(10)
C19A 0.0211(12) 0.0204(11) 0.0284(12) -0.0034(9) 0.0009(10) 0.0003(9)
C20A 0.0222(13) 0.0265(13) 0.0304(12) 0.0047(9) 0.0023(10) 0.0004(9)
C21A 0.0333(16) 0.0344(15) 0.0359(14) 0.0028(12) -0.0029(12) -0.0049(12)
C22A 0.0322(17) 0.0466(18) 0.0482(18) 0.0134(14) -0.0098(14) -0.0110(14)
C23A 0.0217(15) 0.0488(19) 0.065(2) 0.0252(17) 0.0016(14) 0.0006(13)
C24A 0.0282(16) 0.0340(15) 0.059(2) 0.0118(14) 0.0128(14) 0.0062(12)
C25A 0.0243(14) 0.0289(13) 0.0389(14) 0.0026(11) 0.0063(11) 0.0007(10)
C26A 0.0183(11) 0.0318(15) 0.0298(11) -0.0018(10) 0.0067(9) -0.0005(10)
C27A 0.065(2) 0.0415(17) 0.0352(16) 0.0076(13) 0.0194(16) 0.0054(16)
C28A 0.083(3) 0.0372(17) 0.049(2) 0.0002(15) 0.034(2) -0.0031(18)
C29A 0.111(4) 0.052(2) 0.0406(19) -0.0018(17) -0.010(2) 0.025(2)
C30A 0.121(4) 0.059(3) 0.0370(17) -0.0131(19) -0.005(2) 0.028(3)
C31A 0.088(3) 0.041(2) 0.060(2) -0.0089(17) 0.003(2) 0.009(2)
C32A 0.090(3) 0.066(3) 0.048(2) 0.0022(19) 0.001(2) 0.031(2)
C33A 0.077(3) 0.054(2) 0.0335(16) 0.0011(14) 0.0043(17) 0.0137(19)

loop_
_atom_type_symbol
_atom_type_description
_atom_type_scat_dispersion_real
_atom_type_scat_dispersion_imag
_atom_type_scat_source
C C 0.0033 0.0016 'International Tables Vol C Tables 4.2.6.8 and 6.1.1.4'
H H 0.0000 0.0000 'International Tables Vol C Tables 4.2.6.8 and 6.1.1.4'
N N 0.0061 0.0033 'International Tables Vol C Tables 4.2.6.8 and 6.1.1.4'
Ni Ni 0.3393 1.1124 'International Tables Vol C Tables 4.2.6.8 and 6.1.1.4'
O O 0.0106 0.0060 'International Tables Vol C Tables 4.2.6.8 and 6.1.1.4'

loop_
_geom_angle_atom_site_label_1
_geom_angle_atom_site_label_2
_geom_angle_atom_site_label_3
_geom_angle
_geom_angle_site_symmetry_1
_geom_angle_site_symmetry_3
_geom_angle_publ_flag
O1 Ni1 N2 174.68(9) . . ?
O2 Ni1 O1 85.41(8) . . ?
O2 Ni1 N1 175.63(10) . . ?
O2 Ni1 N2 94.61(9) . . ?
N1 Ni1 O1 93.13(9) . . ?
N1 Ni1 N2 87.23(9) . . ?
C12 O1 Ni1 127.23(16) . . ?
C13 O2 Ni1 127.31(17) . . ?
C15 O3 C27 117.1(2) . . ?
C1 N1 Ni1 112.15(16) . . ?
C2 N1 Ni1 128.70(18) . . ?
C2 N1 C1 119.0(2) . . ?
C19 N2 Ni1 128.17(18) . . ?
C19 N2 C26 119.9(2) . . ?
C26 N2 Ni1 111.70(16) . . ?
C28 N3 C33 109.7(3) . . ?
C29 N3 C28 112.0(3) . . ?
C29 N3 C33 110.3(3) . . ?
N1 C1 H1A 110.6 . . ?
N1 C1 H1B 110.6 . . ?
N1 C1 C26 105.5(2) . . ?
H1A C1 H1B 108.8 . . ?
C26 C1 H1A 110.6 . . ?
C26 C1 H1B 110.6 . . ?
N1 C2 H2 117.6 . . ?
N1 C2 C3 124.8(2) . . ?
C3 C2 H2 117.6 . . ?
C2 C3 C4 120.3(2) . . ?
C12 C3 C2 119.6(2) . . ?
C12 C3 C4 120.1(2) . . ?
C5 C4 C3 123.2(2) . . ?
C5 C4 C9 117.4(2) . . ?
C9 C4 C3 119.4(2) . . ?
C4 C5 H5 119.3 . . ?
C6 C5 C4 121.3(3) . . ?
C6 C5 H5 119.3 . . ?
C5 C6 H6 119.8 . . ?
C5 C6 C7 120.5(3) . . ?
C7 C6 H6 119.8 . . ?
C6 C7 H7 120.2 . . ?
C8 C7 C6 119.6(3) . . ?
C8 C7 H7 120.2 . . ?
C7 C8 H8 119.3 . . ?
C7 C8 C9 121.4(3) . . ?
C9 C8 H8 119.3 . . ?
C4 C9 C10 118.6(2) . . ?
C8 C9 C4 119.8(2) . . ?
C8 C9 C10 121.6(2) . . ?
C9 C10 H10 119.2 . . ?
C11 C10 C9 121.6(2) . . ?
C11 C10 H10 119.2 . . ?
C10 C11 H11 119.2 . . ?
C10 C11 C12 121.6(3) . . ?
C12 C11 H11 119.2 . . ?
O1 C12 C3 124.9(2) . . ?
O1 C12 C11 116.6(2) . . ?
C3 C12 C11 118.5(2) . . ?
O2 C13 C14 116.9(2) . . ?
O2 C13 C18 124.3(2) . . ?
C14 C13 C18 118.8(2) . . ?
C13 C14 H14 119.6 . . ?
C15 C14 C13 120.9(2) . . ?
C15 C14 H14 119.6 . . ?
O3 C15 C14 124.1(2) . . ?
O3 C15 C16 115.2(2) . . ?
C14 C15 C16 120.7(2) . . ?
C15 C16 H16 120.5 . . ?
C17 C16 C15 118.9(2) . . ?
C17 C16 H16 120.5 . . ?
C16 C17 H17 118.7 . . ?
C16 C17 C18 122.6(2) . . ?
C18 C17 H17 118.7 . . ?
C13 C18 C19 121.6(2) . . ?
C17 C18 C13 117.9(2) . . ?
C17 C18 C19 120.5(2) . . ?
N2 C19 C18 122.8(2) . . ?
N2 C19 C20 118.5(2) . . ?
C18 C19 C20 118.8(2) . . ?
C21 C20 C19 120.9(2) . . ?
C21 C20 C25 120.0(3) . . ?
C25 C20 C19 119.1(2) . . ?
C20 C21 H21 120.0 . . ?
C22 C21 C20 119.9(3) . . ?
C22 C21 H21 120.0 . . ?
C21 C22 H22 120.0 . . ?
C23 C22 C21 120.1(3) . . ?
C23 C22 H22 120.0 . . ?
C22 C23 H23 119.8 . . ?
C22 C23 C24 120.3(3) . . ?
C24 C23 H23 119.8 . . ?
C23 C24 H24 119.9 . . ?
C23 C24 C25 120.2(3) . . ?
C25 C24 H24 119.9 . . ?
C20 C25 H25 120.3 . . ?
C24 C25 C20 119.5(3) . . ?
C24 C25 H25 120.3 . . ?
N2 C26 C1 106.6(2) . . ?
N2 C26 H26A 110.4 . . ?
N2 C26 H26B 110.4 . . ?
C1 C26 H26A 110.4 . . ?
C1 C26 H26B 110.4 . . ?
H26A C26 H26B 108.6 . . ?
O3 C27 H27A 109.7 . . ?
O3 C27 H27B 109.7 . . ?
O3 C27 C28 109.7(2) . . ?
H27A C27 H27B 108.2 . . ?
C28 C27 H27A 109.7 . . ?
C28 C27 H27B 109.7 . . ?
N3 C28 C27 114.9(3) . . ?
N3 C28 H28A 108.5 . . ?
N3 C28 H28B 108.5 . . ?
C27 C28 H28A 108.5 . . ?
C27 C28 H28B 108.5 . . ?
H28A C28 H28B 107.5 . . ?
N3 C29 H29A 109.4 . . ?
N3 C29 H29B 109.4 . . ?
N3 C29 C30 111.1(3) . . ?
H29A C29 H29B 108.0 . . ?
C30 C29 H29A 109.4 . . ?
C30 C29 H29B 109.4 . . ?
C29 C30 H30A 109.5 . . ?
C29 C30 H30B 109.5 . . ?
H30A C30 H30B 108.1 . . ?
C31 C30 C29 110.5(5) . . ?
C31 C30 H30A 109.5 . . ?
C31 C30 H30B 109.5 . . ?
C30 C31 H31A 109.8 . . ?
C30 C31 H31B 109.8 . . ?
C30 C31 C32 109.2(4) . . ?
H31A C31 H31B 108.3 . . ?
C32 C31 H31A 109.8 . . ?
C32 C31 H31B 109.8 . . ?
C31 C32 H32A 109.6 . . ?
C31 C32 H32B 109.6 . . ?
H32A C32 H32B 108.1 . . ?
C33 C32 C31 110.5(4) . . ?
C33 C32 H32A 109.6 . . ?
C33 C32 H32B 109.6 . . ?
N3 C33 C32 111.0(4) . . ?
N3 C33 H33A 109.4 . . ?
N3 C33 H33B 109.4 . . ?
C32 C33 H33A 109.4 . . ?
C32 C33 H33B 109.4 . . ?
H33A C33 H33B 108.0 . . ?
O1A Ni1A N2A 174.76(9) . . ?
O2A Ni1A O1A 84.95(8) . . ?
O2A Ni1A N1A 176.56(10) . . ?
O2A Ni1A N2A 94.60(9) . . ?
N1A Ni1A O1A 93.09(9) . . ?
N1A Ni1A N2A 87.60(10) . . ?
C12A O1A Ni1A 127.08(17) . . ?
C13A O2A Ni1A 127.56(18) . . ?
C15A O3A C27A 119.3(3) . . ?
C1A N1A Ni1A 111.64(16) . . ?
C2A N1A Ni1A 128.69(19) . . ?
C2A N1A C1A 119.6(2) . . ?
C19A N2A Ni1A 128.15(18) . . ?
C19A N2A C26A 120.1(2) . . ?
C26A N2A Ni1A 111.45(16) . . ?
C29A N3A C28A 113.4(3) . . ?
C29A N3A C33A 112.7(3) . . ?
C33A N3A C28A 114.8(3) . . ?
N1A C1A H1AA 110.5 . . ?
N1A C1A H1AB 110.5 . . ?
N1A C1A C26A 106.2(2) . . ?
H1AA C1A H1AB 108.7 . . ?
C26A C1A H1AA 110.5 . . ?
C26A C1A H1AB 110.5 . . ?
N1A C2A H2A 117.7 . . ?
N1A C2A C3A 124.6(2) . . ?
C3A C2A H2A 117.7 . . ?
C2A C3A C4A 120.4(2) . . ?
C12A C3A C2A 119.4(2) . . ?
C12A C3A C4A 120.2(2) . . ?
C5A C4A C3A 123.8(2) . . ?
C5A C4A C9A 117.0(2) . . ?
C9A C4A C3A 119.1(2) . . ?
C4A C5A H5A 119.2 . . ?
C6A C5A C4A 121.7(3) . . ?
C6A C5A H5A 119.2 . . ?
C5A C6A H6A 119.6 . . ?
C5A C6A C7A 120.8(3) . . ?
C7A C6A H6A 119.6 . . ?
C6A C7A H7A 120.4 . . ?
C8A C7A C6A 119.2(3) . . ?
C8A C7A H7A 120.4 . . ?
C7A C8A H8A 119.4 . . ?
C7A C8A C9A 121.2(3) . . ?
C9A C8A H8A 119.4 . . ?
C4A C9A C10A 118.9(2) . . ?
C8A C9A C4A 120.1(3) . . ?
C8A C9A C10A 121.0(3) . . ?
C9A C10A H10A 119.2 . . ?
C11A C10A C9A 121.6(3) . . ?
C11A C10A H10A 119.2 . . ?
C10A C11A H11A 119.4 . . ?
C10A C11A C12A 121.2(3) . . ?
C12A C11A H11A 119.4 . . ?
O1A C12A C3A 125.7(2) . . ?
O1A C12A C11A 115.6(2) . . ?
C3A C12A C11A 118.7(2) . . ?
O2A C13A C14A 117.2(2) . . ?
O2A C13A C18A 124.2(2) . . ?
C14A C13A C18A 118.6(2) . . ?
C13A C14A H14A 119.3 . . ?
C15A C14A C13A 121.4(3) . . ?
C15A C14A H14A 119.3 . . ?
O3A C15A C14A 114.5(3) . . ?
O3A C15A C16A 124.5(3) . . ?
C14A C15A C16A 121.0(3) . . ?
C15A C16A H16A 120.9 . . ?
C17A C16A C15A 118.3(3) . . ?
C17A C16A H16A 120.9 . . ?
C16A C17A H17A 118.4 . . ?
C16A C17A C18A 123.2(3) . . ?
C18A C17A H17A 118.4 . . ?
C13A C18A C19A 121.7(2) . . ?
C17A C18A C13A 117.5(2) . . ?
C17A C18A C19A 120.7(2) . . ?
N2A C19A C18A 122.5(2) . . ?
N2A C19A C20A 118.4(2) . . ?
C18A C19A C20A 119.1(2) . . ?
C21A C20A C19A 120.9(2) . . ?
C21A C20A C25A 120.1(3) . . ?
C25A C20A C19A 119.0(2) . . ?
C20A C21A H21A 120.0 . . ?
C20A C21A C22A 120.1(3) . . ?
C22A C21A H21A 120.0 . . ?
C21A C22A H22A 120.0 . . ?
C23A C22A C21A 120.0(3) . . ?
C23A C22A H22A 120.0 . . ?
C22A C23A H23A 119.9 . . ?
C22A C23A C24A 120.1(3) . . ?
C24A C23A H23A 119.9 . . ?
C23A C24A H24A 119.8 . . ?
C23A C24A C25A 120.3(3) . . ?
C25A C24A H24A 119.8 . . ?
C20A C25A H25A 120.3 . . ?
C24A C25A C20A 119.4(3) . . ?
C24A C25A H25A 120.3 . . ?
N2A C26A C1A 106.5(2) . . ?
N2A C26A H26C 110.4 . . ?
N2A C26A H26D 110.4 . . ?
C1A C26A H26C 110.4 . . ?
C1A C26A H26D 110.4 . . ?
H26C C26A H26D 108.6 . . ?
O3A C27A H27C 110.1 . . ?
O3A C27A H27D 110.1 . . ?
O3A C27A C28A 107.9(3) . . ?
H27C C27A H27D 108.4 . . ?
C28A C27A H27C 110.1 . . ?
C28A C27A H27D 110.1 . . ?
N3A C28A C27A 118.1(3) . . ?
N3A C28A H28C 107.8 . . ?
N3A C28A H28D 107.8 . . ?
C27A C28A H28C 107.8 . . ?
C27A C28A H28D 107.8 . . ?
H28C C28A H28D 107.1 . . ?
N3A C29A H29C 109.3 . . ?
N3A C29A H29D 109.3 . . ?
N3A C29A C30A 111.5(4) . . ?
H29C C29A H29D 108.0 . . ?
C30A C29A H29C 109.3 . . ?
C30A C29A H29D 109.3 . . ?
C29A C30A H30C 109.6 . . ?
C29A C30A H30D 109.6 . . ?
H30C C30A H30D 108.1 . . ?
C31A C30A C29A 110.5(3) . . ?
C31A C30A H30C 109.6 . . ?
C31A C30A H30D 109.6 . . ?
C30A C31A H31C 109.6 . . ?
C30A C31A H31D 109.6 . . ?
C30A C31A C32A 110.5(4) . . ?
H31C C31A H31D 108.1 . . ?
C32A C31A H31C 109.6 . . ?
C32A C31A H31D 109.6 . . ?
C31A C32A H32C 109.7 . . ?
C31A C32A H32D 109.7 . . ?
C31A C32A C33A 110.0(4) . . ?
H32C C32A H32D 108.2 . . ?
C33A C32A H32C 109.7 . . ?
C33A C32A H32D 109.7 . . ?
N3A C33A C32A 109.9(3) . . ?
N3A C33A H33C 109.7 . . ?
N3A C33A H33D 109.7 . . ?
C32A C33A H33C 109.7 . . ?
C32A C33A H33D 109.7 . . ?
H33C C33A H33D 108.2 . . ?

loop_
_geom_bond_atom_site_label_1
_geom_bond_atom_site_label_2
_geom_bond_distance
_geom_bond_site_symmetry_2
_geom_bond_publ_flag
Ni1 O1 1.8560(18) . ?
Ni1 O2 1.8381(18) . ?
Ni1 N1 1.847(2) . ?
Ni1 N2 1.865(2) . ?
O1 C12 1.313(3) . ?
O2 C13 1.315(3) . ?
O3 C15 1.376(3) . ?
O3 C27 1.429(4) . ?
N1 C1 1.478(3) . ?
N1 C2 1.293(3) . ?
N2 C19 1.311(3) . ?
N2 C26 1.487(3) . ?
N3 C28 1.468(5) . ?
N3 C29 1.465(5) . ?
N3 C33 1.469(4) . ?
C1 H1A 0.9700 . ?
C1 H1B 0.9700 . ?
C1 C26 1.519(4) . ?
C2 H2 0.9300 . ?
C2 C3 1.438(4) . ?
C3 C4 1.450(3) . ?
C3 C12 1.420(4) . ?
C4 C5 1.420(4) . ?
C4 C9 1.428(3) . ?
C5 H5 0.9300 . ?
C5 C6 1.387(4) . ?
C6 H6 0.9300 . ?
C6 C7 1.407(4) . ?
C7 H7 0.9300 . ?
C7 C8 1.366(4) . ?
C8 H8 0.9300 . ?
C8 C9 1.416(4) . ?
C9 C10 1.430(4) . ?
C10 H10 0.9300 . ?
C10 C11 1.363(4) . ?
C11 H11 0.9300 . ?
C11 C12 1.433(4) . ?
C13 C14 1.419(4) . ?
C13 C18 1.429(3) . ?
C14 H14 0.9300 . ?
C14 C15 1.383(4) . ?
C15 C16 1.411(4) . ?
C16 H16 0.9300 . ?
C16 C17 1.369(4) . ?
C17 H17 0.9300 . ?
C17 C18 1.423(4) . ?
C18 C19 1.449(4) . ?
C19 C20 1.508(3) . ?
C20 C21 1.398(4) . ?
C20 C25 1.399(4) . ?
C21 H21 0.9300 . ?
C21 C22 1.392(4) . ?
C22 H22 0.9300 . ?
C22 C23 1.383(6) . ?
C23 H23 0.9300 . ?
C23 C24 1.392(6) . ?
C24 H24 0.9300 . ?
C24 C25 1.395(4) . ?
C25 H25 0.9300 . ?
C26 H26A 0.9700 . ?
C26 H26B 0.9700 . ?
C27 H27A 0.9700 . ?
C27 H27B 0.9700 . ?
C27 C28 1.523(4) . ?
C28 H28A 0.9700 . ?
C28 H28B 0.9700 . ?
C29 H29A 0.9700 . ?
C29 H29B 0.9700 . ?
C29 C30 1.540(6) . ?
C30 H30A 0.9700 . ?
C30 H30B 0.9700 . ?
C30 C31 1.524(7) . ?
C31 H31A 0.9700 . ?
C31 H31B 0.9700 . ?
C31 C32 1.529(9) . ?
C32 H32A 0.9700 . ?
C32 H32B 0.9700 . ?
C32 C33 1.525(7) . ?
C33 H33A 0.9700 . ?
C33 H33B 0.9700 . ?
Ni1A O1A 1.8523(19) . ?
Ni1A O2A 1.8352(18) . ?
Ni1A N1A 1.849(2) . ?
Ni1A N2A 1.866(2) . ?
O1A C12A 1.310(3) . ?
O2A C13A 1.307(3) . ?
O3A C15A 1.382(3) . ?
O3A C27A 1.428(4) . ?
N1A C1A 1.476(3) . ?
N1A C2A 1.298(3) . ?
N2A C19A 1.310(3) . ?
N2A C26A 1.490(3) . ?
N3A C28A 1.470(4) . ?
N3A C29A 1.420(5) . ?
N3A C33A 1.449(5) . ?
C1A H1AA 0.9700 . ?
C1A H1AB 0.9700 . ?
C1A C26A 1.517(4) . ?
C2A H2A 0.9300 . ?
C2A C3A 1.439(4) . ?
C3A C4A 1.449(3) . ?
C3A C12A 1.413(4) . ?
C4A C5A 1.417(4) . ?
C4A C9A 1.428(4) . ?
C5A H5A 0.9300 . ?
C5A C6A 1.381(4) . ?
C6A H6A 0.9300 . ?
C6A C7A 1.407(5) . ?
C7A H7A 0.9300 . ?
C7A C8A 1.372(5) . ?
C8A H8A 0.9300 . ?
C8A C9A 1.418(4) . ?
C9A C10A 1.429(4) . ?
C10A H10A 0.9300 . ?
C10A C11A 1.361(4) . ?
C11A H11A 0.9300 . ?
C11A C12A 1.440(4) . ?
C13A C14A 1.413(4) . ?
C13A C18A 1.434(4) . ?
C14A H14A 0.9300 . ?
C14A C15A 1.387(4) . ?
C15A C16A 1.400(4) . ?
C16A H16A 0.9300 . ?
C16A C17A 1.379(4) . ?
C17A H17A 0.9300 . ?
C17A C18A 1.422(4) . ?
C18A C19A 1.446(4) . ?
C19A C20A 1.509(4) . ?
C20A C21A 1.391(4) . ?
C20A C25A 1.402(4) . ?
C21A H21A 0.9300 . ?
C21A C22A 1.397(5) . ?
C22A H22A 0.9300 . ?
C22A C23A 1.389(5) . ?
C23A H23A 0.9300 . ?
C23A C24A 1.392(5) . ?
C24A H24A 0.9300 . ?
C24A C25A 1.397(4) . ?
C25A H25A 0.9300 . ?
C26A H26C 0.9700 . ?
C26A H26D 0.9700 . ?
C27A H27C 0.9700 . ?
C27A H27D 0.9700 . ?
C27A C28A 1.515(5) . ?
C28A H28C 0.9700 . ?
C28A H28D 0.9700 . ?
C29A H29C 0.9700 . ?
C29A H29D 0.9700 . ?
C29A C30A 1.539(6) . ?
C30A H30C 0.9700 . ?
C30A H30D 0.9700 . ?
C30A C31A 1.510(6) . ?
C31A H31C 0.9700 . ?
C31A H31D 0.9700 . ?
C31A C32A 1.511(6) . ?
C32A H32C 0.9700 . ?
C32A H32D 0.9700 . ?
C32A C33A 1.542(6) . ?
C33A H33C 0.9700 . ?
C33A H33D 0.9700 . ?

loop_
_geom_torsion_atom_site_label_1
_geom_torsion_atom_site_label_2
_geom_torsion_atom_site_label_3
_geom_torsion_atom_site_label_4
_geom_torsion
_geom_torsion_site_symmetry_1
_geom_torsion_site_symmetry_2
_geom_torsion_site_symmetry_3
_geom_torsion_site_symmetry_4
_geom_torsion_publ_flag
Ni1 O1 C12 C3 14.0(3) . . . . ?
Ni1 O1 C12 C11 -165.50(18) . . . . ?
Ni1 O2 C13 C14 -167.42(18) . . . . ?
Ni1 O2 C13 C18 13.3(4) . . . . ?
Ni1 N1 C1 C26 -37.2(2) . . . . ?
Ni1 N1 C2 C3 1.7(4) . . . . ?
Ni1 N2 C19 C18 6.8(4) . . . . ?
Ni1 N2 C19 C20 -172.95(18) . . . . ?
Ni1 N2 C26 C1 -31.9(2) . . . . ?
O1 Ni1 O2 C13 175.3(2) . . . . ?
O1 Ni1 N1 C1 -168.82(17) . . . . ?
O1 Ni1 N1 C2 6.4(2) . . . . ?
O2 Ni1 O1 C12 170.2(2) . . . . ?
O2 Ni1 N2 C19 0.1(2) . . . . ?
O2 Ni1 N2 C26 -174.43(16) . . . . ?
O2 C13 C14 C15 -178.4(2) . . . . ?
O2 C13 C18 C17 175.1(2) . . . . ?
O2 C13 C18 C19 -4.7(4) . . . . ?
O3 C15 C16 C17 177.2(2) . . . . ?
O3 C27 C28 N3 75.8(3) . . . . ?
N1 Ni1 O1 C12 -13.9(2) . . . . ?
N1 Ni1 N2 C19 -176.0(2) . . . . ?
N1 Ni1 N2 C26 9.54(17) . . . . ?
N1 C1 C26 N2 42.9(3) . . . . ?
N1 C2 C3 C4 173.1(2) . . . . ?
N1 C2 C3 C12 -5.7(4) . . . . ?
N2 Ni1 O2 C13 -10.0(2) . . . . ?
N2 Ni1 N1 C1 16.49(18) . . . . ?
N2 Ni1 N1 C2 -168.3(2) . . . . ?
N2 C19 C20 C21 -106.8(3) . . . . ?
N2 C19 C20 C25 71.7(3) . . . . ?
N3 C29 C30 C31 57.3(5) . . . . ?
C1 N1 C2 C3 176.6(2) . . . . ?
C2 N1 C1 C26 147.1(2) . . . . ?
C2 C3 C4 C5 4.8(4) . . . . ?
C2 C3 C4 C9 -174.3(2) . . . . ?
C2 C3 C12 O1 -2.4(4) . . . . ?
C2 C3 C12 C11 177.0(2) . . . . ?
C3 C4 C5 C6 -177.5(3) . . . . ?
C3 C4 C9 C8 176.6(2) . . . . ?
C3 C4 C9 C10 -3.9(4) . . . . ?
C4 C3 C12 O1 178.8(2) . . . . ?
C4 C3 C12 C11 -1.7(4) . . . . ?
C4 C5 C6 C7 0.2(4) . . . . ?
C4 C9 C10 C11 0.7(4) . . . . ?
C5 C4 C9 C8 -2.6(4) . . . . ?
C5 C4 C9 C10 176.9(2) . . . . ?
C5 C6 C7 C8 -1.1(5) . . . . ?
C6 C7 C8 C9 0.1(5) . . . . ?
C7 C8 C9 C4 1.8(4) . . . . ?
C7 C8 C9 C10 -177.7(3) . . . . ?
C8 C9 C10 C11 -179.8(3) . . . . ?
C9 C4 C5 C6 1.6(4) . . . . ?
C9 C10 C11 C12 2.1(4) . . . . ?
C10 C11 C12 O1 177.9(2) . . . . ?
C10 C11 C12 C3 -1.6(4) . . . . ?
C12 C3 C4 C5 -176.5(2) . . . . ?
C12 C3 C4 C9 4.5(4) . . . . ?
C13 C14 C15 O3 -177.6(2) . . . . ?
C13 C14 C15 C16 2.8(4) . . . . ?
C13 C18 C19 N2 -5.6(4) . . . . ?
C13 C18 C19 C20 174.1(2) . . . . ?
C14 C13 C18 C17 -4.1(3) . . . . ?
C14 C13 C18 C19 176.1(2) . . . . ?
C14 C15 C16 C17 -3.2(4) . . . . ?
C15 O3 C27 C28 177.7(3) . . . . ?
C15 C16 C17 C18 -0.2(4) . . . . ?
C16 C17 C18 C13 3.8(4) . . . . ?
C16 C17 C18 C19 -176.4(2) . . . . ?
C17 C18 C19 N2 174.6(2) . . . . ?
C17 C18 C19 C20 -5.7(3) . . . . ?
C18 C13 C14 C15 1.0(4) . . . . ?
C18 C19 C20 C21 73.4(3) . . . . ?
C18 C19 C20 C25 -108.1(3) . . . . ?
C19 N2 C26 C1 153.0(2) . . . . ?
C19 C20 C21 C22 179.0(3) . . . . ?
C19 C20 C25 C24 -178.8(3) . . . . ?
C20 C21 C22 C23 -0.2(5) . . . . ?
C21 C20 C25 C24 -0.3(4) . . . . ?
C21 C22 C23 C24 -0.5(5) . . . . ?
C22 C23 C24 C25 0.7(5) . . . . ?
C23 C24 C25 C20 -0.3(5) . . . . ?
C25 C20 C21 C22 0.5(4) . . . . ?
C26 N2 C19 C18 -179.1(2) . . . . ?
C26 N2 C19 C20 1.2(3) . . . . ?
C27 O3 C15 C14 10.4(4) . . . . ?
C27 O3 C15 C16 -169.9(3) . . . . ?
C28 N3 C29 C30 178.1(4) . . . . ?
C28 N3 C33 C32 -176.0(4) . . . . ?
C29 N3 C28 C27 -80.0(4) . . . . ?
C29 N3 C33 C32 60.1(5) . . . . ?
C29 C30 C31 C32 -54.5(5) . . . . ?
C30 C31 C32 C33 55.2(6) . . . . ?
C31 C32 C33 N3 -58.4(6) . . . . ?
C33 N3 C28 C27 157.1(3) . . . . ?
C33 N3 C29 C30 -59.4(5) . . . . ?
Ni1A O1A C12A C3A -13.2(4) . . . . ?
Ni1A O1A C12A C11A 165.89(18) . . . . ?
Ni1A O2A C13A C14A 170.07(18) . . . . ?
Ni1A O2A C13A C18A -11.0(4) . . . . ?
Ni1A N1A C1A C26A 36.8(2) . . . . ?
Ni1A N1A C2A C3A -0.6(4) . . . . ?
Ni1A N2A C19A C18A -7.6(4) . . . . ?
Ni1A N2A C19A C20A 171.16(18) . . . . ?
Ni1A N2A C26A C1A 31.8(2) . . . . ?
O1A Ni1A O2A C13A -175.3(2) . . . . ?
O1A Ni1A N1A C1A 169.24(17) . . . . ?
O1A Ni1A N1A C2A -7.1(2) . . . . ?
O2A Ni1A O1A C12A -169.1(2) . . . . ?
O2A Ni1A N2A C19A -0.6(2) . . . . ?
O2A Ni1A N2A C26A 172.90(16) . . . . ?
O2A C13A C14A C15A 179.7(2) . . . . ?
O2A C13A C18A C17A -177.8(2) . . . . ?
O2A C13A C18A C19A 0.9(4) . . . . ?
O3A C15A C16A C17A -179.7(3) . . . . ?
O3A C27A C28A N3A -78.1(4) . . . . ?
N1A Ni1A O1A C12A 13.7(2) . . . . ?
N1A Ni1A N2A C19A 176.8(2) . . . . ?
N1A Ni1A N2A C26A -9.73(17) . . . . ?
N1A C1A C26A N2A -42.8(3) . . . . ?
N1A C2A C3A C4A -173.5(2) . . . . ?
N1A C2A C3A C12A 5.2(4) . . . . ?
N2A Ni1A O2A C13A 9.9(2) . . . . ?
N2A Ni1A N1A C1A -15.95(17) . . . . ?
N2A Ni1A N1A C2A 167.7(2) . . . . ?
N2A C19A C20A C21A 105.9(3) . . . . ?
N2A C19A C20A C25A -73.1(3) . . . . ?
N3A C29A C30A C31A -54.8(6) . . . . ?
C1A N1A C2A C3A -176.7(2) . . . . ?
C2A N1A C1A C26A -146.5(2) . . . . ?
C2A C3A C4A C5A -4.8(4) . . . . ?
C2A C3A C4A C9A 174.7(2) . . . . ?
C2A C3A C12A O1A 1.9(4) . . . . ?
C2A C3A C12A C11A -177.2(2) . . . . ?
C3A C4A C5A C6A 178.3(3) . . . . ?
C3A C4A C9A C8A -177.1(2) . . . . ?
C3A C4A C9A C10A 3.6(4) . . . . ?
C4A C3A C12A O1A -179.3(2) . . . . ?
C4A C3A C12A C11A 1.5(4) . . . . ?
C4A C5A C6A C7A -0.8(4) . . . . ?
C4A C9A C10A C11A -0.6(4) . . . . ?
C5A C4A C9A C8A 2.4(4) . . . . ?
C5A C4A C9A C10A -176.8(2) . . . . ?
C5A C6A C7A C8A 1.7(5) . . . . ?
C6A C7A C8A C9A -0.5(5) . . . . ?
C7A C8A C9A C4A -1.6(4) . . . . ?
C7A C8A C9A C10A 177.7(3) . . . . ?
C8A C9A C10A C11A -179.9(3) . . . . ?
C9A C4A C5A C6A -1.3(4) . . . . ?
C9A C10A C11A C12A -2.0(4) . . . . ?
C10A C11A C12A O1A -177.7(3) . . . . ?
C10A C11A C12A C3A 1.5(4) . . . . ?
C12A C3A C4A C5A 176.4(2) . . . . ?
C12A C3A C4A C9A -4.0(4) . . . . ?
C13A C14A C15A O3A 178.7(2) . . . . ?
C13A C14A C15A C16A -1.6(4) . . . . ?
C13A C18A C19A N2A 8.6(4) . . . . ?
C13A C18A C19A C20A -170.2(2) . . . . ?
C14A C13A C18A C17A 1.0(4) . . . . ?
C14A C13A C18A C19A 179.8(2) . . . . ?
C14A C15A C16A C17A 0.7(4) . . . . ?
C15A O3A C27A C28A 172.3(3) . . . . ?
C15A C16A C17A C18A 1.2(4) . . . . ?
C16A C17A C18A C13A -2.1(4) . . . . ?
C16A C17A C18A C19A 179.2(3) . . . . ?
C17A C18A C19A N2A -172.7(2) . . . . ?
C17A C18A C19A C20A 8.5(4) . . . . ?
C18A C13A C14A C15A 0.7(4) . . . . ?
C18A C19A C20A C21A -75.3(3) . . . . ?
C18A C19A C20A C25A 105.7(3) . . . . ?
C19A N2A C26A C1A -154.1(2) . . . . ?
C19A C20A C21A C22A -177.6(3) . . . . ?
C19A C20A C25A C24A 178.2(3) . . . . ?
C20A C21A C22A C23A -1.2(5) . . . . ?
C21A C20A C25A C24A -0.8(4) . . . . ?
C21A C22A C23A C24A 0.5(5) . . . . ?
C22A C23A C24A C25A 0.1(5) . . . . ?
C23A C24A C25A C20A 0.1(4) . . . . ?
C25A C20A C21A C22A 1.4(4) . . . . ?
C26A N2A C19A C18A 179.4(2) . . . . ?
C26A N2A C19A C20A -1.8(3) . . . . ?
C27A O3A C15A C14A -178.9(3) . . . . ?
C27A O3A C15A C16A 1.5(4) . . . . ?
C28A N3A C29A C30A -168.5(4) . . . . ?
C28A N3A C33A C32A 168.1(4) . . . . ?
C29A N3A C28A C27A -70.6(5) . . . . ?
C29A N3A C33A C32A -60.0(5) . . . . ?
C29A C30A C31A C32A 53.2(6) . . . . ?
C30A C31A C32A C33A -54.8(5) . . . . ?
C31A C32A C33A N3A 57.2(5) . . . . ?
C33A N3A C28A C27A 60.9(5) . . . . ?
C33A N3A C29A C30A 58.9(5) . . . . ?
